data_2210606
loop_
_publ_author_name
'Ustaba\,s, Re\,sat'
'\,Coruh, Ufuk'
'Sancak, Kemal'
'D\"u\~gd\"u, Esra'
'V\'azquez-L\'opez, Ezequiel M.'

_publ_section_title
1-Acetonyl-4-(3,5-diethyl-4<i>H</i>-1,2,4-triazol-4-yl)-3-(2-thienylmethyl)-1<i>H</i>-1,2,4-triazol-5(4<i>H</i>)-one
_journal_coeditor_code GA2005
_journal_issue 10
_journal_name_full 'Acta Crystallographica Section E'
_journal_page_first o4265
_journal_page_last o4267
_journal_paper_doi 10.1107/S1600536806034854
_journal_volume 62
_journal_year 2006
_chemical_formula_iupac 'C16 H20 N6 O2 S'
_chemical_formula_moiety 'C16 H20 N6 O2 S'
_chemical_formula_sum 'C16 H20 N6 O2 S'
_chemical_formula_weight 360.44
_chemical_name_systematic
;
1-Acetonyl-4-(3,5-diethyl-4H-1,2,4-triazol-4-yl)-3-(2-thienylmethyl)-1H-
1,2,4-triazol-5(4H)-one
;
_space_group_IT_number 2
_symmetry_cell_setting triclinic
_symmetry_space_group_name_Hall '-P 1'
_symmetry_space_group_name_H-M 'P -1'
_atom_sites_solution_hydrogens geom
_atom_sites_solution_primary direct
_atom_sites_solution_secondary difmap
_cell_angle_alpha 88.989(2)
_cell_angle_beta 86.672(2)
_cell_angle_gamma 89.909(2)
_cell_formula_units_Z 4
_cell_length_a 8.4340(9)
_cell_length_b 9.8963(11)
_cell_length_c 21.124(2)
_cell_measurement_reflns_used 3260
_cell_measurement_temperature 293(2)
_cell_measurement_theta_max 26.00
_cell_measurement_theta_min 1.93
_cell_volume 1759.9(3)
_computing_cell_refinement 'SMART (Bruker, 1997)'
_computing_data_collection 'SMART (Bruker, 1997)'
_computing_data_reduction 'SHELXTL (Bruker, 1997)'
_computing_molecular_graphics 'ORTEP-3 for Windows (Farrugia, 1997)'
_computing_publication_material 'WinGX (Farrugia, 1999)'
_computing_structure_refinement 'SHELXL97 (Sheldrick, 1997)'
_computing_structure_solution 'SHELXS97 (Sheldrick, 1997)'
_diffrn_ambient_temperature 293(2)
_diffrn_measured_fraction_theta_full 1.932
_diffrn_measured_fraction_theta_max 1.932
_diffrn_measurement_device_type 'Bruker SMART CCD area-detector'
_diffrn_measurement_method '\f and \w'
_diffrn_radiation_monochromator graphite
_diffrn_radiation_source 'fine-focus sealed tube'
_diffrn_radiation_type MoK\a
_diffrn_radiation_wavelength 0.71073
_diffrn_reflns_av_R_equivalents 0.0676
_diffrn_reflns_av_sigmaI/netI 0.1396
_diffrn_reflns_limit_h_max 10
_diffrn_reflns_limit_h_min -10
_diffrn_reflns_limit_k_max 12
_diffrn_reflns_limit_k_min -12
_diffrn_reflns_limit_l_max 26
_diffrn_reflns_limit_l_min -26
_diffrn_reflns_number 12473
_diffrn_reflns_theta_full 26.00
_diffrn_reflns_theta_max 26.00
_diffrn_reflns_theta_min 1.93
_diffrn_standards_number 0
_exptl_absorpt_coefficient_mu 0.207
_exptl_absorpt_correction_type none
_exptl_crystal_colour colourless
_exptl_crystal_density_diffrn 1.360
_exptl_crystal_density_method 'not measured'
_exptl_crystal_description prism
_exptl_crystal_F_000 760
_exptl_crystal_size_max 0.28
_exptl_crystal_size_mid 0.23
_exptl_crystal_size_min 0.21
_refine_diff_density_max 0.307
_refine_diff_density_min -0.242
_refine_ls_extinction_method none
_refine_ls_goodness_of_fit_ref 0.814
_refine_ls_hydrogen_treatment constr
_refine_ls_matrix_type full
_refine_ls_number_parameters 457
_refine_ls_number_reflns 6451
_refine_ls_number_restraints 0
_refine_ls_restrained_S_all 0.814
_refine_ls_R_factor_all 0.1222
_refine_ls_R_factor_gt 0.0523
_refine_ls_shift/su_max 0.000
_refine_ls_shift/su_mean 0.000
_refine_ls_structure_factor_coef Fsqd
_refine_ls_weighting_details 'calc w = 1/[\s^2^(Fo^2^)+(0.0244P)^2^] where P=(Fo^2^+2Fc^2^)/3'
_refine_ls_weighting_scheme calc
_refine_ls_wR_factor_gt 0.0792
_refine_ls_wR_factor_ref 0.0924
_reflns_number_gt 3260
_reflns_number_total 6451
_reflns_threshold_expression I>2\s(I)
_cod_data_source_file ga2005.cif
_cod_data_source_block I
_cod_depositor_comments
;
The following automatic conversions were performed:
'_symmetry_cell_setting' value 'Triclinic' changed to 'triclinic'
according to '/home/saulius/struct/CIF-dictionaries/cif_core.dic'
dictionary named 'cif_core.dic' version 2.4.1 from 2010-06-29.

Automatic conversion script
Id: cif_fix_enum 1527 2010-12-29 10:47:43Z saulius 

The following automatic conversions were performed:

'_symmetry_cell_setting' value 'Triclinic' changed to 'triclinic'
according to /home/saulius/struct/CIF-dictionaries/cif_core.dic
dictionary named 'cif_core.dic' version 2.4.1 from 2010-06-29.

Automatic conversion script
Id: cif_fix_values 1715 2011-07-08 13:25:40Z adriana 
;
_cod_database_code 2210606
_cod_database_fobs_code 2210606

loop_
_symmetry_equiv_pos_as_xyz
'x, y, z'
'-x, -y, -z'

loop_
_atom_site_type_symbol
_atom_site_label
_atom_site_fract_x
_atom_site_fract_y
_atom_site_fract_z
_atom_site_U_iso_or_equiv
_atom_site_adp_type
_atom_site_calc_flag
_atom_site_refinement_flags
_atom_site_occupancy
S S1A 0.68431(11) 0.73497(8) 0.10901(4) 0.0437(2) Uani d . 1
S S1B 1.18455(11) -0.24023(8) 0.10956(4) 0.0437(2) Uani d . 1
O O1A 0.9081(2) 0.54268(18) 0.35421(9) 0.0330(5) Uani d . 1
O O1B 1.4073(2) -0.06169(18) 0.35460(9) 0.0332(5) Uani d . 1
N N5B 1.3616(3) 0.2639(2) 0.20789(11) 0.0315(6) Uani d . 1
N N3A 0.7203(3) 0.5253(2) 0.27652(10) 0.0245(6) Uani d . 1
N N4B 1.2504(3) 0.0920(2) 0.25834(11) 0.0274(6) Uani d . 1
N N5A 0.8591(3) 0.2247(2) 0.20866(12) 0.0341(6) Uani d . 1
N N3B 1.2197(3) -0.0395(2) 0.27712(11) 0.0273(6) Uani d . 1
N N2A 0.7464(3) 0.7181(2) 0.31929(11) 0.0282(6) Uani d . 1
N N1A 0.6257(3) 0.7321(2) 0.27652(11) 0.0280(6) Uani d . 1
N N6A 0.7468(3) 0.1750(2) 0.25560(12) 0.0340(6) Uani d . 1
N N2B 1.2450(3) -0.2347(2) 0.32031(11) 0.0284(6) Uani d . 1
N N4A 0.7496(3) 0.3945(2) 0.25870(11) 0.0265(6) Uani d . 1
O O2B 1.1091(3) -0.2361(2) 0.44123(10) 0.0474(6) Uani d . 1
N N1B 1.1249(3) -0.2459(2) 0.27724(11) 0.0293(6) Uani d . 1
C C5B 1.0040(3) -0.0939(3) 0.20120(13) 0.0320(7) Uani d . 1
H H5B1 0.9612 -0.0041 0.2083 0.038 Uiso calc R 1
H H5B2 0.9159 -0.1571 0.2039 0.038 Uiso calc R 1
O O2A 0.6098(3) 0.7152(2) 0.44018(10) 0.0476(6) Uani d . 1
C C5A 0.5033(3) 0.5842(3) 0.20100(13) 0.0314(7) Uani d . 1
H H5A1 0.4151 0.6473 0.2034 0.038 Uiso calc R 1
H H5A2 0.4606 0.4941 0.2086 0.038 Uiso calc R 1
C C12B 1.3621(3) 0.1333(3) 0.21118(13) 0.0272(7) Uani d . 1
C C11A 0.6837(3) 0.2787(3) 0.28482(14) 0.0277(7) Uani d . 1
C C7A 0.8066(3) 0.5913(3) 0.32192(14) 0.0268(7) Uani d . 1
C C6B 1.1141(3) -0.1281(3) 0.25172(13) 0.0247(7) Uani d . 1
N N6B 1.2484(3) 0.3122(2) 0.25439(12) 0.0360(7) Uani d . 1
C C12A 0.8606(3) 0.3558(3) 0.21149(13) 0.0280(7) Uani d . 1
C C7B 1.3054(4) -0.1081(3) 0.32264(14) 0.0275(7) Uani d . 1
C C4B 1.0848(3) -0.0985(3) 0.13554(14) 0.0295(7) Uani d . 1
C C11B 1.1847(3) 0.2075(3) 0.28392(14) 0.0282(7) Uani d . 1
C C13B 1.4637(3) 0.0377(3) 0.17381(13) 0.0336(8) Uani d . 1
H H12A 1.3988 -0.0363 0.1605 0.040 Uiso calc R 1
H H12B 1.5431 0.0002 0.2006 0.040 Uiso calc R 1
C C15A 0.5631(3) 0.2748(3) 0.33863(14) 0.0355(8) Uani d . 1
H H15A 0.5174 0.1848 0.3419 0.043 Uiso calc R 1
H H15B 0.4785 0.3374 0.3295 0.043 Uiso calc R 1
C C15B 1.0633(3) 0.2094(3) 0.33777(14) 0.0364(8) Uani d . 1
H H15C 0.9802 0.1454 0.3296 0.044 Uiso calc R 1
H H15D 1.0155 0.2986 0.3397 0.044 Uiso calc R 1
C C6A 0.6128(3) 0.6155(3) 0.25158(13) 0.0261(7) Uani d . 1
C C13A 0.9630(3) 0.4529(3) 0.17357(13) 0.0351(8) Uani d . 1
H H13A 1.0421 0.4888 0.2002 0.042 Uiso calc R 1
H H13B 0.8983 0.5278 0.1598 0.042 Uiso calc R 1
C C9A 0.6825(4) 0.8158(3) 0.42438(14) 0.0351(8) Uani d . 1
C C8A 0.7767(3) 0.8265(3) 0.36077(13) 0.0316(7) Uani d . 1
H H8A1 0.7508 0.9114 0.3401 0.038 Uiso calc R 1
H H8A2 0.8892 0.8279 0.3682 0.038 Uiso calc R 1
C C4A 0.5826(3) 0.5919(3) 0.13541(14) 0.0317(8) Uani d . 1
C C8B 1.2761(3) -0.3455(3) 0.36281(13) 0.0318(8) Uani d . 1
H H8B1 1.3890 -0.3484 0.3693 0.038 Uiso calc R 1
H H8B2 1.2480 -0.4294 0.3432 0.038 Uiso calc R 1
C C9B 1.1853(4) -0.3359(3) 0.42689(15) 0.0339(8) Uani d . 1
C C14B 1.5467(4) 0.1045(3) 0.11546(14) 0.0485(9) Uani d . 1
H H11A 1.6054 0.0377 0.0914 0.073 Uiso calc R 1
H H11B 1.6181 0.1728 0.1285 0.073 Uiso calc R 1
H H11C 1.4689 0.1452 0.0897 0.073 Uiso calc R 1
C C16A 0.6267(4) 0.3102(3) 0.40288(14) 0.0486(9) Uani d . 1
H H16A 0.5458 0.2934 0.4359 0.073 Uiso calc R 1
H H16B 0.6560 0.4039 0.4026 0.073 Uiso calc R 1
H H16C 0.7180 0.2555 0.4103 0.073 Uiso calc R 1
C C10B 1.2009(4) -0.4576(3) 0.46831(14) 0.0539(10) Uani d . 1
H H10A 1.1526 -0.4404 0.5096 0.081 Uiso calc R 1
H H10B 1.3113 -0.4783 0.4718 0.081 Uiso calc R 1
H H10C 1.1490 -0.5328 0.4502 0.081 Uiso calc R 1
C C3B 1.0906(4) -0.0003(3) 0.09059(16) 0.0537(10) Uani d . 1
H H3B 1.0416 0.0834 0.0955 0.064 Uiso calc R 1
C C1A 0.7364(4) 0.6645(3) 0.03779(15) 0.0534(10) Uani d . 1
H H1A 0.7963 0.7077 0.0051 0.064 Uiso calc R 1
C C16B 1.1280(4) 0.1749(3) 0.40206(14) 0.0492(9) Uani d . 1
H H16D 1.0465 0.1886 0.4349 0.074 Uiso calc R 1
H H16E 1.2169 0.2322 0.4089 0.074 Uiso calc R 1
H H16F 1.1614 0.0821 0.4028 0.074 Uiso calc R 1
C C14A 1.0463(4) 0.3893(3) 0.11579(14) 0.0487(9) Uani d . 1
H H14A 1.1082 0.4566 0.0923 0.073 Uiso calc R 1
H H14B 0.9686 0.3530 0.0893 0.073 Uiso calc R 1
H H14C 1.1148 0.3180 0.1292 0.073 Uiso calc R 1
C C10A 0.6906(4) 0.9388(3) 0.46375(15) 0.0538(10) Uani d . 1
H H10D 0.6436 0.9199 0.5054 0.081 Uiso calc R 1
H H10E 0.6339 1.0113 0.4444 0.081 Uiso calc R 1
H H10F 0.7996 0.9645 0.4668 0.081 Uiso calc R 1
C C1B 1.2375(4) -0.1663(4) 0.03816(15) 0.0552(10) Uani d . 1
H H1B 1.2980 -0.2078 0.0058 0.066 Uiso calc R 1
C C3A 0.5890(4) 0.4968(3) 0.09050(16) 0.0509(10) Uani d . 1
H H3A 0.5391 0.4133 0.0955 0.061 Uiso calc R 1
C C2A 0.6791(5) 0.5372(4) 0.03509(16) 0.0664(12) Uani d . 1
H H2A 0.6972 0.4820 0.0002 0.080 Uiso calc R 1
C C2B 1.1797(5) -0.0390(4) 0.03474(16) 0.0672(12) Uani d . 1
H H2B 1.1967 0.0176 -0.0006 0.081 Uiso calc R 1

loop_
_atom_site_aniso_label
_atom_site_aniso_U_11
_atom_site_aniso_U_22
_atom_site_aniso_U_33
_atom_site_aniso_U_12
_atom_site_aniso_U_13
_atom_site_aniso_U_23
S1A 0.0487(6) 0.0377(5) 0.0438(6) -0.0023(4) 0.0036(4) 0.0015(4)
S1B 0.0490(6) 0.0369(5) 0.0445(6) 0.0052(4) 0.0043(5) -0.0007(4)
O1A 0.0253(12) 0.0350(13) 0.0393(13) 0.0024(10) -0.0084(10) 0.0037(10)
O1B 0.0248(12) 0.0365(13) 0.0391(13) 0.0015(10) -0.0088(10) -0.0023(10)
N5B 0.0254(16) 0.0296(16) 0.0397(17) -0.0026(12) -0.0032(13) 0.0002(12)
N3A 0.0215(14) 0.0230(14) 0.0297(15) 0.0029(11) -0.0055(11) -0.0044(11)
N4B 0.0239(15) 0.0239(15) 0.0347(16) -0.0002(11) -0.0053(12) -0.0003(12)
N5A 0.0294(16) 0.0303(16) 0.0430(17) 0.0038(12) -0.0045(13) -0.0040(13)
N3B 0.0248(15) 0.0210(14) 0.0358(16) -0.0019(11) -0.0001(12) 0.0015(11)
N2A 0.0237(15) 0.0295(15) 0.0315(15) 0.0013(11) -0.0037(12) -0.0027(12)
N1A 0.0221(15) 0.0282(15) 0.0336(16) 0.0009(11) -0.0002(12) -0.0025(12)
N6A 0.0259(16) 0.0321(16) 0.0448(18) 0.0015(12) -0.0086(13) -0.0011(13)
N2B 0.0245(15) 0.0278(15) 0.0330(16) -0.0005(11) -0.0046(12) 0.0052(12)
N4A 0.0184(14) 0.0277(15) 0.0340(16) 0.0036(11) -0.0072(12) -0.0009(12)
O2B 0.0436(16) 0.0561(16) 0.0426(15) 0.0036(12) 0.0006(12) -0.0110(12)
N1B 0.0206(14) 0.0328(16) 0.0345(16) -0.0001(11) -0.0022(12) 0.0009(12)
C5B 0.0227(17) 0.0366(19) 0.037(2) 0.0007(14) -0.0060(15) -0.0026(14)
O2A 0.0383(15) 0.0574(16) 0.0461(15) -0.0008(12) 0.0008(11) 0.0168(12)
C5A 0.0234(18) 0.0334(18) 0.038(2) 0.0021(14) -0.0057(15) 0.0036(14)
C12B 0.0225(18) 0.0286(19) 0.0313(19) -0.0047(14) -0.0072(15) -0.0001(14)
C11A 0.0214(18) 0.0280(18) 0.035(2) 0.0017(14) -0.0130(15) 0.0040(15)
C7A 0.0239(18) 0.0261(18) 0.0299(19) 0.0000(14) 0.0034(15) -0.0006(14)
C6B 0.0187(16) 0.0251(17) 0.0299(18) -0.0005(13) 0.0021(14) -0.0019(14)
N6B 0.0285(16) 0.0288(16) 0.0513(18) 0.0008(12) -0.0090(14) 0.0012(13)
C12A 0.0221(18) 0.0316(19) 0.0312(19) 0.0043(14) -0.0085(15) -0.0027(15)
C7B 0.0256(18) 0.0290(19) 0.0274(19) 0.0048(15) 0.0000(15) 0.0062(14)
C4B 0.0305(19) 0.0297(18) 0.0293(19) -0.0013(14) -0.0093(15) -0.0029(14)
C11B 0.0229(18) 0.0284(18) 0.035(2) 0.0034(14) -0.0111(15) -0.0049(15)
C13B 0.0312(19) 0.0330(19) 0.037(2) -0.0026(15) -0.0012(15) -0.0009(15)
C15A 0.0249(19) 0.038(2) 0.043(2) -0.0021(14) -0.0010(16) 0.0045(15)
C15B 0.0288(19) 0.0371(19) 0.044(2) 0.0026(14) -0.0045(17) -0.0055(16)
C6A 0.0212(17) 0.0270(18) 0.0294(18) 0.0037(13) 0.0031(14) 0.0029(14)
C13A 0.0317(19) 0.0367(19) 0.037(2) 0.0089(15) -0.0020(16) 0.0007(15)
C9A 0.030(2) 0.043(2) 0.033(2) 0.0090(16) -0.0079(16) 0.0019(16)
C8A 0.0263(18) 0.0294(18) 0.040(2) -0.0003(14) -0.0047(15) -0.0053(15)
C4A 0.0269(19) 0.0319(18) 0.037(2) 0.0007(14) -0.0095(15) 0.0024(15)
C8B 0.0265(18) 0.0290(18) 0.040(2) 0.0024(14) -0.0016(15) 0.0053(15)
C9B 0.0237(19) 0.041(2) 0.037(2) -0.0066(15) -0.0082(16) -0.0016(16)
C14B 0.050(2) 0.047(2) 0.047(2) -0.0030(17) 0.0114(18) -0.0001(17)
C16A 0.040(2) 0.062(2) 0.043(2) -0.0109(17) 0.0022(18) 0.0060(18)
C10B 0.067(3) 0.058(2) 0.036(2) -0.0100(19) -0.0047(19) 0.0167(18)
C3B 0.076(3) 0.040(2) 0.045(2) 0.0105(19) 0.001(2) 0.0052(18)
C1A 0.070(3) 0.052(2) 0.036(2) -0.001(2) 0.0071(19) 0.0037(18)
C16B 0.043(2) 0.061(2) 0.044(2) 0.0087(18) -0.0017(18) -0.0058(18)
C14A 0.052(2) 0.052(2) 0.040(2) 0.0039(18) 0.0115(18) 0.0018(17)
C10A 0.060(3) 0.064(3) 0.037(2) 0.0153(19) -0.0008(19) -0.0053(18)
C1B 0.073(3) 0.055(3) 0.035(2) 0.006(2) 0.0114(19) -0.0080(18)
C3A 0.074(3) 0.035(2) 0.043(2) -0.0078(18) 0.001(2) -0.0055(17)
C2A 0.102(4) 0.062(3) 0.035(2) -0.006(2) 0.006(2) -0.015(2)
C2B 0.102(4) 0.059(3) 0.038(2) 0.011(2) 0.011(2) 0.018(2)

loop_
_atom_type_symbol
_atom_type_description
_atom_type_scat_dispersion_real
_atom_type_scat_dispersion_imag
_atom_type_scat_source
C C 0.0033 0.0000 'International Tables Vol C Tables 4.2.6.8 and 6.1.1.4'
H H 0.0000 0.0000 'International Tables Vol C Tables 4.2.6.8 and 6.1.1.4'
N N 0.0061 0.0000 'International Tables Vol C Tables 4.2.6.8 and 6.1.1.4'
O O 0.0106 0.0000 'International Tables Vol C Tables 4.2.6.8 and 6.1.1.4'
S S 0.1246 0.0000 'International Tables Vol C Tables 4.2.6.8 and 6.1.1.4'

loop_
_geom_angle_atom_site_label_1
_geom_angle_atom_site_label_2
_geom_angle_atom_site_label_3
_geom_angle
C1A S1A C4A 92.12(16)
C1B S1B C4B 92.33(16)
C12B N5B N6B 108.3(2)
N4A N3A C6A 127.4(2)
N4A N3A C7A 123.2(2)
C6A N3A C7A 109.3(2)
N3B N4B C11B 127.7(2)
N3B N4B C12B 125.6(2)
C11B N4B C12B 106.6(2)
C12A N5A N6A 108.2(2)
N4B N3B C6B 127.3(2)
N4B N3B C7B 123.1(2)
C6B N3B C7B 109.4(2)
C7A N2A N1A 113.2(2)
C7A N2A C8A 126.8(3)
N1A N2A C8A 119.4(2)
C6A N1A N2A 105.6(2)
C11A N6A N5A 107.6(2)
C7B N2B N1B 113.2(2)
C7B N2B C8B 126.1(2)
N1B N2B C8B 120.0(2)
C11A N4A N3A 128.0(2)
C11A N4A C12A 107.0(2)
N3A N4A C12A 125.0(2)
C6B N1B N2B 105.1(2)
C6B C5B C4B 112.4(2)
C6B C5B H5B1 109.1
C4B C5B H5B1 109.1
C6B C5B H5B2 109.1
C4B C5B H5B2 109.1
H5B1 C5B H5B2 107.9
C6A C5A C4A 113.1(2)
C6A C5A H5A1 109.0
C4A C5A H5A1 109.0
C6A C5A H5A2 109.0
C4A C5A H5A2 109.0
H5A1 C5A H5A2 107.8
N5B C12B N4B 108.5(2)
N5B C12B C13B 128.4(3)
N4B C12B C13B 123.1(2)
N6A C11A N4A 109.0(3)
N6A C11A C15A 126.5(3)
N4A C11A C15A 124.5(3)
O1A C7A N2A 131.0(3)
O1A C7A N3A 127.3(3)
N2A C7A N3A 101.7(2)
N1B C6B N3B 110.6(2)
N1B C6B C5B 123.8(3)
N3B C6B C5B 125.6(3)
C11B N6B N5B 107.5(2)
N5A C12A N4A 108.2(2)
N5A C12A C13A 128.3(3)
N4A C12A C13A 123.4(3)
O1B C7B N2B 131.1(3)
O1B C7B N3B 127.3(3)
N2B C7B N3B 101.6(3)
C3B C4B C5B 127.7(3)
C3B C4B S1B 111.1(2)
C5B C4B S1B 121.2(2)
N6B C11B N4B 109.1(3)
N6B C11B C15B 126.5(3)
N4B C11B C15B 124.4(3)
C12B C13B C14B 112.5(2)
C12B C13B H12A 109.1
C14B C13B H12A 109.1
C12B C13B H12B 109.1
C14B C13B H12B 109.1
H12A C13B H12B 107.8
C11A C15A C16A 114.6(2)
C11A C15A H15A 108.6
C16A C15A H15A 108.6
C11A C15A H15B 108.6
C16A C15A H15B 108.6
H15A C15A H15B 107.6
C11B C15B C16B 114.2(2)
C11B C15B H15C 108.7
C16B C15B H15C 108.7
C11B C15B H15D 108.7
C16B C15B H15D 108.7
H15C C15B H15D 107.6
N1A C6A N3A 110.2(3)
N1A C6A C5A 124.5(3)
N3A C6A C5A 125.2(2)
C12A C13A C14A 112.8(2)
C12A C13A H13A 109.0
C14A C13A H13A 109.0
C12A C13A H13B 109.0
C14A C13A H13B 109.0
H13A C13A H13B 107.8
O2A C9A C10A 124.5(3)
O2A C9A C8A 121.5(3)
C10A C9A C8A 114.1(3)
N2A C8A C9A 113.3(2)
N2A C8A H8A1 108.9
C9A C8A H8A1 108.9
N2A C8A H8A2 108.9
C9A C8A H8A2 108.9
H8A1 C8A H8A2 107.7
C3A C4A C5A 128.4(3)
C3A C4A S1A 110.7(2)
C5A C4A S1A 120.8(2)
N2B C8B C9B 113.4(2)
N2B C8B H8B1 108.9
C9B C8B H8B1 108.9
N2B C8B H8B2 108.9
C9B C8B H8B2 108.9
H8B1 C8B H8B2 107.7
O2B C9B C10B 124.9(3)
O2B C9B C8B 121.2(3)
C10B C9B C8B 113.9(3)
C13B C14B H11A 109.5
C13B C14B H11B 109.5
H11A C14B H11B 109.5
C13B C14B H11C 109.5
H11A C14B H11C 109.5
H11B C14B H11C 109.5
C15A C16A H16A 109.5
C15A C16A H16B 109.5
H16A C16A H16B 109.5
C15A C16A H16C 109.5
H16A C16A H16C 109.5
H16B C16A H16C 109.5
C9B C10B H10A 109.5
C9B C10B H10B 109.5
H10A C10B H10B 109.5
C9B C10B H10C 109.5
H10A C10B H10C 109.5
H10B C10B H10C 109.5
C4B C3B C2B 112.4(3)
C4B C3B H3B 123.8
C2B C3B H3B 123.8
C2A C1A S1A 111.0(3)
C2A C1A H1A 124.5
S1A C1A H1A 124.5
C15B C16B H16D 109.5
C15B C16B H16E 109.5
H16D C16B H16E 109.5
C15B C16B H16F 109.5
H16D C16B H16F 109.5
H16E C16B H16F 109.5
C13A C14A H14A 109.5
C13A C14A H14B 109.5
H14A C14A H14B 109.5
C13A C14A H14C 109.5
H14A C14A H14C 109.5
H14B C14A H14C 109.5
C9A C10A H10D 109.5
C9A C10A H10E 109.5
H10D C10A H10E 109.5
C9A C10A H10F 109.5
H10D C10A H10F 109.5
H10E C10A H10F 109.5
C2B C1B S1B 110.9(3)
C2B C1B H1B 124.6
S1B C1B H1B 124.6
C4A C3A C2A 113.0(3)
C4A C3A H3A 123.5
C2A C3A H3A 123.5
C1A C2A C3A 113.1(3)
C1A C2A H2A 123.4
C3A C2A H2A 123.4
C1B C2B C3B 113.2(3)
C1B C2B H2B 123.4
C3B C2B H2B 123.4

loop_
_geom_bond_atom_site_label_1
_geom_bond_atom_site_label_2
_geom_bond_distance
_geom_bond_publ_flag
S1A C1A 1.704(3) y
S1A C4A 1.724(3) y
S1B C1B 1.701(3) y
S1B C4B 1.717(3) y
O1A C7A 1.218(3) y
O1B C7B 1.219(3) y
N5B C12B 1.293(3) ?
N5B N6B 1.418(3) y
N3A N4A 1.372(3) ?
N3A C6A 1.391(3) ?
N3A C7A 1.407(3) ?
N4B N3B 1.374(3) ?
N4B C11B 1.376(3) ?
N4B C12B 1.388(3) ?
N5A C12A 1.300(3) ?
N5A N6A 1.414(3) y
N3B C6B 1.387(3) ?
N3B C7B 1.401(3) ?
N2A C7A 1.355(3) ?
N2A N1A 1.404(3) ?
N2A C8A 1.430(3) ?
N1A C6A 1.284(3) ?
N6A C11A 1.304(3) ?
N2B C7B 1.356(3) ?
N2B N1B 1.406(3) ?
N2B C8B 1.438(3) ?
N4A C11A 1.367(3) ?
N4A C12A 1.386(3) ?
O2B C9B 1.211(3) ?
N1B C6B 1.281(3) ?
C5B C6B 1.489(4) ?
C5B C4B 1.511(4) ?
C5B H5B1 0.9700 ?
C5B H5B2 0.9700 ?
O2A C9A 1.201(3) ?
C5A C6A 1.489(4) ?
C5A C4A 1.504(4) ?
C5A H5A1 0.9700 ?
C5A H5A2 0.9700 ?
C12B C13B 1.482(4) ?
C11A C15A 1.481(4) ?
N6B C11B 1.300(3) ?
C12A C13A 1.485(4) ?
C4B C3B 1.345(4) ?
C11B C15B 1.486(4) ?
C13B C14B 1.523(4) ?
C13B H12A 0.9700 ?
C13B H12B 0.9700 ?
C15A C16A 1.534(4) ?
C15A H15A 0.9700 ?
C15A H15B 0.9700 ?
C15B C16B 1.526(4) ?
C15B H15C 0.9700 ?
C15B H15D 0.9700 ?
C13A C14A 1.519(4) ?
C13A H13A 0.9700 ?
C13A H13B 0.9700 ?
C9A C10A 1.490(4) ?
C9A C8A 1.523(4) ?
C8A H8A1 0.9700 ?
C8A H8A2 0.9700 ?
C4A C3A 1.347(4) ?
C8B C9B 1.520(4) ?
C8B H8B1 0.9700 ?
C8B H8B2 0.9700 ?
C9B C10B 1.486(4) ?
C14B H11A 0.9600 ?
C14B H11B 0.9600 ?
C14B H11C 0.9600 ?
C16A H16A 0.9600 ?
C16A H16B 0.9600 ?
C16A H16C 0.9600 ?
C10B H10A 0.9600 ?
C10B H10B 0.9600 ?
C10B H10C 0.9600 ?
C3B C2B 1.420(4) ?
C3B H3B 0.9300 ?
C1A C2A 1.354(4) ?
C1A H1A 0.9300 ?
C16B H16D 0.9600 ?
C16B H16E 0.9600 ?
C16B H16F 0.9600 ?
C14A H14A 0.9600 ?
C14A H14B 0.9600 ?
C14A H14C 0.9600 ?
C10A H10D 0.9600 ?
C10A H10E 0.9600 ?
C10A H10F 0.9600 ?
C1B C2B 1.352(4) ?
C1B H1B 0.9300 ?
C3A C2A 1.410(4) ?
C3A H3A 0.9300 ?
C2A H2A 0.9300 ?
C2B H2B 0.9300 ?

loop_
_geom_hbond_atom_site_label_D
_geom_hbond_atom_site_label_H
_geom_hbond_atom_site_label_A
_geom_hbond_site_symmetry_A
_geom_hbond_distance_DH
_geom_hbond_distance_HA
_geom_hbond_distance_DA
_geom_hbond_angle_DHA
_geom_hbond_publ_flag
C5B H5B1 N5A . 0.97 2.420 3.382(4) 171 yes
C15B H15D O1A . 0.97 2.595 3.561(3) 174 yes
C5A H5A2 N5B 1_455 0.97 2.426 3.386(4) 170 yes
C8B H8B1 O2A 1_645 0.97 2.546 3.397(4) 147 yes
C8A H8A2 O2B 1_565 0.97 2.554 3.413(4) 148 yes

loop_
_cod_related_entry_id
_cod_related_entry_database
_cod_related_entry_code
1 ChemSpider 24736217
